data_1535629
loop_
_publ_author_name
'Troyanov, S.I.'
'Morozov, I.V.'
'Korenev, Yu.M.'
'Kholodkovskaya, L.N.'

_publ_section_title
;
 Synthesis and crystal structure of ammonium tetrafluorocuprate dihydrate
;
_journal_name_full 'Zhurnal Neorganicheskoi Khimii'
_journal_page_first 3097
_journal_page_last 3101
_journal_volume 35
_journal_year 1990
_chemical_formula_sum 'Cu F4 H12 N2 O2'
_chemical_name_systematic '(N H4)2 Cu F4 (H2 O)2'
_space_group_IT_number 15
_symmetry_space_group_name_Hall '-C 2yc'
_symmetry_space_group_name_H-M 'C 1 2/c 1'
_cell_angle_alpha 90
_cell_angle_beta 108.61
_cell_angle_gamma 90
_cell_formula_units_Z 4
_cell_length_a 10.463
_cell_length_b 9.245
_cell_length_c 7.368
_cell_volume 675.444
_citation_journal_id_ASTM ZNOKAQ
_cod_data_source_file Troyanov_ZNOKAQ_1990_1214.cif
_cod_data_source_block H12Cu1F4N2O2
_cod_original_cell_volume 675.4442
_cod_original_formula_sum 'H12 Cu1 F4 N2 O2'
_cod_database_code 1535629

loop_
_symmetry_equiv_pos_as_xyz
x,y,z
-x,y,-z+1/2
-x,-y,-z
x,-y,z-1/2
x+1/2,y+1/2,z
-x+1/2,y+1/2,-z+1/2
-x+1/2,-y+1/2,-z
x+1/2,-y+1/2,z-1/2

loop_
_atom_site_label
_atom_site_type_symbol
_atom_site_fract_x
_atom_site_fract_y
_atom_site_fract_z
_atom_site_occupancy
_atom_site_U_iso_or_equiv
Cu1 Cu+2 0.5 0.30046 0.75 1 0.0
H3 H+1 0.25 0.497 0.588 1 0.0
H2 H+1 0.175 0.621 0.58 1 0.0
H4 H+1 0.115 0.506 0.417 1 0.0
H1 H+1 0.231 0.595 0.433 1 0.0
F1 F-1 0.5 0.0931 0.75 1 0.0
N1 N-3 0.1965 0.554 0.5111 1 0.0
F2 F-1 0.5 0.508 0.75 1 0.0
H5 H+1 0.435 0.353 0.404 1 0.0
O1 O-2 0.4422 0.2955 0.4664 1 0.0
H6 H+1 0.353 0.25 0.381 1 0.0
F3 F-1 0.2837 0.3047 0.7487 1 0.0
